data_7036742
loop_
_publ_author_name
'Ong, Yih Ching'
'Blair, Victoria L.'
'Kedzierski, Lukasz'
'Tuck, Kellie L.'
'Andrews, Philip C.'

_publ_section_title
;
 Stability and toxicity of tris-tolyl bismuth(v) dicarboxylates and their
 biological activity towards Leishmania major.
;
_journal_issue 41
_journal_name_full 'Dalton transactions (Cambridge, England : 2003)'
_journal_page_first 18215
_journal_page_last 18226
_journal_paper_doi 10.1039/c5dt03335g
_journal_volume 44
_journal_year 2015
_chemical_formula_moiety 'C49 H43 Bi Cl2 N2 O4'
_chemical_formula_sum 'C49 H43 Bi Cl2 N2 O4'
_chemical_formula_weight 1003.73
_chemical_name_systematic
; 
 ? 
;
_space_group_IT_number 2
_symmetry_cell_setting triclinic
_symmetry_space_group_name_Hall '-P 1'
_symmetry_space_group_name_H-M 'P -1'
_atom_sites_solution_hydrogens geom
_atom_sites_solution_primary direct
_atom_sites_solution_secondary difmap
_audit_creation_method SHELXL-97
_audit_update_record
;
2015-09-24 deposited with the CCDC.
2015-09-24 downloaded from the CCDC.
;
_cell_angle_alpha 101.82(3)
_cell_angle_beta 90.76(3)
_cell_angle_gamma 90.17(3)
_cell_formula_units_Z 2
_cell_length_a 9.0480(18)
_cell_length_b 11.217(2)
_cell_length_c 20.912(4)
_cell_measurement_reflns_used 35459
_cell_measurement_temperature 173(2)
_cell_volume 2077.2(7)
_computing_cell_refinement 'XDS (Kabsch, 1993)'
_computing_data_collection 'BluIce (McPhillips, 2002)'
_computing_data_reduction 'XDS (Kabsch, 1993)'
_computing_molecular_graphics 'X-Seed (Barbour, 1999)'
_computing_publication_material 'CIFTAB (Sheldrick, 1997)'
_computing_structure_refinement 'SHELXL-97 (Sheldrick, 2008)'
_computing_structure_solution 'SHELXS-97 (Sheldrick, 2008)'
_diffrn_ambient_temperature 173(2)
_diffrn_measured_fraction_theta_full 0.934
_diffrn_measured_fraction_theta_max 0.915
_diffrn_measurement_device_type 'ADSC Quantum 210r'
_diffrn_measurement_method 'Phi Scan'
_diffrn_radiation_monochromator 'Silicon Double Crystal'
_diffrn_radiation_source 'MX1 Beamline Australian Synchrotron'
_diffrn_radiation_type Synchrotron
_diffrn_radiation_wavelength 0.71080
_diffrn_reflns_av_R_equivalents 0.0411
_diffrn_reflns_av_sigmaI/netI 0.0323
_diffrn_reflns_limit_h_max 11
_diffrn_reflns_limit_h_min -11
_diffrn_reflns_limit_k_max 14
_diffrn_reflns_limit_k_min -14
_diffrn_reflns_limit_l_max 26
_diffrn_reflns_limit_l_min -26
_diffrn_reflns_number 35459
_diffrn_reflns_theta_full 25.00
_diffrn_reflns_theta_max 27.91
_diffrn_reflns_theta_min 1.85
_exptl_absorpt_coefficient_mu 4.421
_exptl_absorpt_correction_T_max 0.9571
_exptl_absorpt_correction_T_min 0.9168
_exptl_absorpt_process_details 'XDS (Kabsch, 1993)'
_exptl_crystal_colour yellow
_exptl_crystal_density_diffrn 1.605
_exptl_crystal_density_method 'not measured'
_exptl_crystal_description cubic
_exptl_crystal_F_000 1000
_exptl_crystal_size_max 0.02
_exptl_crystal_size_mid 0.02
_exptl_crystal_size_min 0.01
_refine_diff_density_max 0.900
_refine_diff_density_min -3.437
_refine_diff_density_rms 0.181
_refine_ls_extinction_method none
_refine_ls_goodness_of_fit_ref 1.091
_refine_ls_hydrogen_treatment mixed
_refine_ls_matrix_type full
_refine_ls_number_parameters 530
_refine_ls_number_reflns 9060
_refine_ls_number_restraints 0
_refine_ls_restrained_S_all 1.091
_refine_ls_R_factor_all 0.0443
_refine_ls_R_factor_gt 0.0398
_refine_ls_shift/su_max 0.002
_refine_ls_shift/su_mean 0.000
_refine_ls_structure_factor_coef Fsqd
_refine_ls_weighting_details 'calc w=1/[\s^2^(Fo^2^)+(0.0719P)^2^+2.4368P] where P=(Fo^2^+2Fc^2^)/3'
_refine_ls_weighting_scheme calc
_refine_ls_wR_factor_gt 0.1003
_refine_ls_wR_factor_ref 0.1027
_reflns_number_gt 8299
_reflns_number_total 9060
_reflns_threshold_expression >2sigma(I)
_cod_data_source_file c5dt03335g2.cif
_cod_data_source_block yo_20
_cod_depositor_comments
;
The following automatic conversions were performed:

'_symmetry_cell_setting' value 'Triclinic' changed to 'triclinic'
according to
/usr/data/users/saulius/crontab/automatic-downloads/rss-feeds/RSC/lib/dictionaries/cif_core.dic
dictionary named 'cif_core.dic' version 2.4.2 from 2011-04-26.

Automatic conversion script
Id: cif_fix_values 3271 2015-04-21 07:52:19Z andrius 

 Adding full bibliography for 7036737--7036747.cif.
;
_cod_original_sg_symbol_H-M P-1
_cod_database_code 7036742

loop_
_symmetry_equiv_pos_as_xyz
'x, y, z'
'-x, -y, -z'

loop_
_atom_site_label
_atom_site_type_symbol
_atom_site_fract_x
_atom_site_fract_y
_atom_site_fract_z
_atom_site_U_iso_or_equiv
_atom_site_adp_type
_atom_site_occupancy
_atom_site_symmetry_multiplicity
_atom_site_calc_flag
_atom_site_refinement_flags
Bi1 Bi 0.661488(16) 0.708038(13) 0.649144(7) 0.01522(6) Uani 1 1 d .
Cl1 Cl 0.71842(18) 1.15697(14) 1.10782(7) 0.0420(3) Uani 1 1 d .
O1 O 0.7472(4) 0.9068(3) 0.66800(16) 0.0204(6) Uani 1 1 d .
N1 N 0.6194(5) 1.0661(4) 0.8587(2) 0.0249(8) Uani 1 1 d .
C1 C 0.4289(5) 0.7614(4) 0.6422(2) 0.0192(8) Uani 1 1 d .
Cl2 Cl 0.23376(15) 0.51862(12) 0.99572(6) 0.0330(3) Uani 1 1 d .
O2 O 0.6408(3) 0.8814(3) 0.75958(16) 0.0204(6) Uani 1 1 d .
N2 N 0.3899(4) 0.3671(3) 0.7598(2) 0.0212(8) Uani 1 1 d .
C2 C 0.3479(5) 0.8167(4) 0.6963(2) 0.0196(8) Uani 1 1 d .
H2 H 0.3898 0.8282 0.7390 0.024 Uiso 1 1 calc R
O3 O 0.5974(4) 0.5091(3) 0.61500(17) 0.0215(7) Uani 1 1 d .
C3 C 0.2041(5) 0.8549(4) 0.6868(2) 0.0214(9) Uani 1 1 d .
O4 O 0.5138(4) 0.5480(3) 0.71613(16) 0.0213(6) Uani 1 1 d .
C4 C 0.1450(5) 0.8338(4) 0.6236(2) 0.0233(9) Uani 1 1 d .
H4 H 0.0469 0.8590 0.6167 0.028 Uiso 1 1 calc R
C5 C 0.2269(6) 0.7766(5) 0.5706(3) 0.0275(10) Uani 1 1 d .
H5 H 0.1840 0.7627 0.5280 0.033 Uiso 1 1 calc R
C6 C 0.3715(5) 0.7394(4) 0.5792(2) 0.0238(9) Uani 1 1 d .
H6 H 0.4284 0.7004 0.5431 0.029 Uiso 1 1 calc R
C7 C 0.1135(5) 0.9156(5) 0.7444(3) 0.0276(10) Uani 1 1 d .
H7A H 0.0432 0.9718 0.7305 0.041 Uiso 1 1 calc R
H7B H 0.1792 0.9608 0.7786 0.041 Uiso 1 1 calc R
H7C H 0.0593 0.8534 0.7616 0.041 Uiso 1 1 calc R
C8 C 0.7527(5) 0.6916(4) 0.5488(2) 0.0194(9) Uani 1 1 d .
C9 C 0.7937(5) 0.7940(4) 0.5269(2) 0.0223(9) Uani 1 1 d .
H9 H 0.7847 0.8722 0.5545 0.027 Uiso 1 1 calc R
C10 C 0.8495(5) 0.7828(5) 0.4630(2) 0.0231(9) Uani 1 1 d .
C11 C 0.8593(6) 0.6674(5) 0.4244(3) 0.0294(11) Uani 1 1 d .
H11 H 0.8968 0.6581 0.3814 0.035 Uiso 1 1 calc R
C12 C 0.8158(7) 0.5654(5) 0.4468(3) 0.0341(12) Uani 1 1 d .
H12 H 0.8235 0.4872 0.4192 0.041 Uiso 1 1 calc R
C13 C 0.7608(6) 0.5763(4) 0.5097(3) 0.0279(10) Uani 1 1 d .
H13 H 0.7298 0.5066 0.5253 0.034 Uiso 1 1 calc R
C14 C 0.8976(6) 0.8915(5) 0.4375(3) 0.0316(11) Uani 1 1 d .
H14A H 1.0046 0.9029 0.4439 0.047 Uiso 1 1 calc R
H14B H 0.8467 0.9640 0.4611 0.047 Uiso 1 1 calc R
H14C H 0.8730 0.8791 0.3908 0.047 Uiso 1 1 calc R
C15 C 0.8350(5) 0.6546(4) 0.7123(2) 0.0180(8) Uani 1 1 d .
C16 C 0.8189(5) 0.6685(4) 0.7789(2) 0.0212(9) Uani 1 1 d .
H16 H 0.7287 0.6980 0.7988 0.025 Uiso 1 1 calc R
C17 C 0.9358(5) 0.6389(4) 0.8171(2) 0.0232(9) Uani 1 1 d .
C18 C 1.0644(5) 0.5941(4) 0.7852(3) 0.0242(10) Uani 1 1 d .
H18 H 1.1454 0.5744 0.8104 0.029 Uiso 1 1 calc R
C19 C 1.0782(5) 0.5772(4) 0.7184(3) 0.0255(10) Uani 1 1 d .
H19 H 1.1669 0.5449 0.6982 0.031 Uiso 1 1 calc R
C20 C 0.9619(5) 0.6076(4) 0.6807(2) 0.0224(9) Uani 1 1 d .
H20 H 0.9694 0.5963 0.6346 0.027 Uiso 1 1 calc R
C21 C 0.9229(6) 0.6568(6) 0.8894(3) 0.0328(12) Uani 1 1 d .
H21A H 1.0028 0.6131 0.9067 0.049 Uiso 1 1 calc R
H21B H 0.8273 0.6253 0.9002 0.049 Uiso 1 1 calc R
H21C H 0.9303 0.7439 0.9090 0.049 Uiso 1 1 calc R
C22 C 0.7050(4) 0.9497(4) 0.7276(2) 0.0169(8) Uani 1 1 d .
C23 C 0.7311(5) 1.0811(4) 0.7555(2) 0.0185(8) Uani 1 1 d .
C24 C 0.7971(5) 1.1535(4) 0.7170(2) 0.0221(9) Uani 1 1 d .
H24 H 0.8303 1.1167 0.6746 0.026 Uiso 1 1 calc R
C25 C 0.8153(5) 1.2773(5) 0.7389(3) 0.0254(10) Uani 1 1 d .
H25 H 0.8592 1.3255 0.7117 0.031 Uiso 1 1 calc R
C26 C 0.7690(5) 1.3306(4) 0.8009(3) 0.0253(10) Uani 1 1 d .
H26 H 0.7815 1.4159 0.8162 0.030 Uiso 1 1 calc R
C27 C 0.7048(5) 1.2619(4) 0.8410(3) 0.0229(9) Uani 1 1 d .
H27 H 0.6739 1.3002 0.8835 0.028 Uiso 1 1 calc R
C28 C 0.6846(5) 1.1347(4) 0.8191(2) 0.0179(8) Uani 1 1 d .
C29 C 0.5702(5) 1.1139(4) 0.9235(2) 0.0222(9) Uani 1 1 d .
C30 C 0.6668(6) 1.1160(4) 0.9769(3) 0.0259(10) Uani 1 1 d .
C31 C 0.6068(6) 1.1524(4) 1.0386(3) 0.0270(10) Uani 1 1 d .
C32 C 0.4609(6) 1.1851(4) 1.0488(2) 0.0263(10) Uani 1 1 d .
H32 H 0.4238 1.2072 1.0919 0.032 Uiso 1 1 calc R
C33 C 0.3691(6) 1.1850(5) 0.9951(3) 0.0288(11) Uani 1 1 d .
H33 H 0.2689 1.2095 1.0011 0.035 Uiso 1 1 calc R
C34 C 0.4242(6) 1.1492(4) 0.9328(3) 0.0266(10) Uani 1 1 d .
H34 H 0.3614 1.1488 0.8961 0.032 Uiso 1 1 calc R
C35 C 0.8257(6) 1.0795(6) 0.9670(3) 0.0381(13) Uani 1 1 d .
H35A H 0.8898 1.1472 0.9880 0.057 Uiso 1 1 calc R
H35B H 0.8461 1.0588 0.9202 0.057 Uiso 1 1 calc R
H35C H 0.8450 1.0085 0.9865 0.057 Uiso 1 1 calc R
C36 C 0.5371(5) 0.4742(4) 0.6642(2) 0.0181(8) Uani 1 1 d .
C37 C 0.5021(5) 0.3411(4) 0.6544(2) 0.0190(8) Uani 1 1 d .
C38 C 0.5471(5) 0.2654(4) 0.5967(2) 0.0232(9) Uani 1 1 d .
H38 H 0.5946 0.3002 0.5646 0.028 Uiso 1 1 calc R
C39 C 0.5246(6) 0.1408(5) 0.5849(3) 0.0274(10) Uani 1 1 d .
H39 H 0.5549 0.0907 0.5449 0.033 Uiso 1 1 calc R
C40 C 0.4565(5) 0.0898(4) 0.6326(3) 0.0251(10) Uani 1 1 d .
H40 H 0.4411 0.0042 0.6252 0.030 Uiso 1 1 calc R
C41 C 0.4115(5) 0.1622(4) 0.6904(2) 0.0218(9) Uani 1 1 d .
H41 H 0.3673 0.1256 0.7226 0.026 Uiso 1 1 calc R
C42 C 0.4301(5) 0.2897(4) 0.7023(2) 0.0176(8) Uani 1 1 d .
C43 C 0.2997(5) 0.3468(4) 0.8100(2) 0.0202(9) Uani 1 1 d .
C44 C 0.3204(5) 0.4272(4) 0.8712(2) 0.0218(9) Uani 1 1 d .
C45 C 0.2207(5) 0.4166(5) 0.9202(2) 0.0251(10) Uani 1 1 d .
C46 C 0.1088(5) 0.3305(5) 0.9129(3) 0.0278(10) Uani 1 1 d .
H46 H 0.0443 0.3259 0.9478 0.033 Uiso 1 1 calc R
C47 C 0.0939(5) 0.2512(5) 0.8530(3) 0.0260(10) Uani 1 1 d .
H47 H 0.0195 0.1898 0.8468 0.031 Uiso 1 1 calc R
C48 C 0.1870(5) 0.2604(4) 0.8017(3) 0.0237(9) Uani 1 1 d .
H48 H 0.1731 0.2071 0.7604 0.028 Uiso 1 1 calc R
C49 C 0.4404(6) 0.5214(5) 0.8813(3) 0.0262(10) Uani 1 1 d .
H49A H 0.4119 0.5883 0.8602 0.039 Uiso 1 1 calc R
H49B H 0.5321 0.4848 0.8623 0.039 Uiso 1 1 calc R
H49C H 0.4557 0.5528 0.9283 0.039 Uiso 1 1 calc R
H1' H 0.6012 0.9787 0.8394 0.043(19) Uiso 1 1 d R
H2' H 0.4311 0.4464 0.7625 0.043(19) Uiso 1 1 d R

loop_
_atom_site_aniso_label
_atom_site_aniso_U_11
_atom_site_aniso_U_22
_atom_site_aniso_U_33
_atom_site_aniso_U_23
_atom_site_aniso_U_13
_atom_site_aniso_U_12
Bi1 0.01796(9) 0.01547(9) 0.01209(10) 0.00237(5) 0.00244(5) 0.00097(5)
Cl1 0.0510(8) 0.0460(8) 0.0274(8) 0.0053(6) -0.0136(6) -0.0070(6)
O1 0.0236(15) 0.0194(15) 0.0165(18) -0.0003(12) 0.0028(12) -0.0001(12)
N1 0.039(2) 0.0175(18) 0.016(2) -0.0005(15) 0.0081(16) -0.0022(16)
C1 0.0150(18) 0.020(2) 0.023(3) 0.0061(17) -0.0022(16) -0.0011(15)
Cl2 0.0410(7) 0.0365(7) 0.0205(7) 0.0027(5) 0.0071(5) 0.0059(5)
O2 0.0235(15) 0.0183(15) 0.0194(18) 0.0034(12) 0.0026(12) -0.0006(12)
N2 0.029(2) 0.0173(18) 0.017(2) 0.0023(14) 0.0062(15) -0.0028(14)
C2 0.022(2) 0.020(2) 0.017(2) 0.0056(16) 0.0006(16) -0.0010(16)
O3 0.0298(17) 0.0164(15) 0.0188(18) 0.0047(12) 0.0024(13) -0.0034(12)
C3 0.020(2) 0.019(2) 0.025(3) 0.0057(17) 0.0026(17) -0.0006(16)
O4 0.0289(16) 0.0176(15) 0.0167(18) 0.0018(12) 0.0049(12) -0.0037(12)
C4 0.021(2) 0.025(2) 0.026(3) 0.0098(18) -0.0030(17) 0.0002(17)
C5 0.029(2) 0.030(3) 0.025(3) 0.009(2) -0.0081(19) -0.0022(19)
C6 0.028(2) 0.023(2) 0.018(3) 0.0009(17) -0.0011(18) 0.0002(18)
C7 0.027(2) 0.026(2) 0.030(3) 0.005(2) 0.0046(19) 0.0032(19)
C8 0.0177(19) 0.024(2) 0.017(2) 0.0057(17) 0.0068(15) 0.0003(16)
C9 0.022(2) 0.020(2) 0.025(3) 0.0069(18) 0.0011(17) -0.0002(16)
C10 0.025(2) 0.029(2) 0.017(3) 0.0078(18) 0.0021(17) -0.0019(18)
C11 0.032(3) 0.035(3) 0.021(3) 0.004(2) 0.0116(19) -0.002(2)
C12 0.049(3) 0.023(2) 0.028(3) -0.002(2) 0.019(2) 0.001(2)
C13 0.042(3) 0.021(2) 0.022(3) 0.0046(18) 0.013(2) 0.0023(19)
C14 0.039(3) 0.034(3) 0.023(3) 0.011(2) -0.003(2) -0.010(2)
C15 0.0204(19) 0.017(2) 0.017(2) 0.0045(16) 0.0023(16) -0.0005(15)
C16 0.023(2) 0.022(2) 0.019(3) 0.0044(17) 0.0018(17) 0.0036(16)
C17 0.027(2) 0.022(2) 0.022(3) 0.0075(18) -0.0012(18) -0.0001(17)
C18 0.026(2) 0.023(2) 0.024(3) 0.0061(18) -0.0048(18) 0.0046(17)
C19 0.028(2) 0.025(2) 0.023(3) 0.0013(18) 0.0043(18) 0.0069(18)
C20 0.025(2) 0.024(2) 0.017(3) 0.0023(17) 0.0028(17) 0.0038(17)
C21 0.036(3) 0.047(3) 0.017(3) 0.010(2) 0.003(2) 0.008(2)
C22 0.0163(18) 0.0153(19) 0.017(2) -0.0009(15) -0.0005(15) 0.0032(14)
C23 0.0173(19) 0.0155(19) 0.022(3) 0.0028(16) -0.0024(16) -0.0003(15)
C24 0.020(2) 0.026(2) 0.022(3) 0.0068(18) 0.0001(17) 0.0003(17)
C25 0.027(2) 0.027(2) 0.025(3) 0.0096(19) 0.0026(18) -0.0024(18)
C26 0.028(2) 0.018(2) 0.029(3) 0.0032(18) -0.0010(19) 0.0000(17)
C27 0.026(2) 0.018(2) 0.023(3) 0.0002(17) 0.0007(17) 0.0004(17)
C28 0.0162(18) 0.019(2) 0.017(2) 0.0005(16) 0.0003(15) 0.0012(15)
C29 0.033(2) 0.016(2) 0.017(3) 0.0016(16) 0.0047(17) 0.0007(17)
C30 0.032(2) 0.021(2) 0.024(3) 0.0037(18) 0.0006(19) -0.0022(18)
C31 0.038(3) 0.022(2) 0.020(3) 0.0036(18) -0.007(2) -0.0041(19)
C32 0.043(3) 0.022(2) 0.014(3) 0.0035(17) 0.0075(19) 0.0016(19)
C33 0.037(3) 0.027(2) 0.022(3) 0.0052(19) 0.006(2) 0.009(2)
C34 0.034(3) 0.024(2) 0.022(3) 0.0053(18) 0.0002(19) 0.0056(19)
C35 0.025(3) 0.042(3) 0.047(4) 0.008(3) 0.001(2) -0.001(2)
C36 0.022(2) 0.0148(19) 0.020(2) 0.0080(16) 0.0019(16) -0.0009(15)
C37 0.022(2) 0.019(2) 0.016(2) 0.0047(16) -0.0021(16) -0.0031(16)
C38 0.028(2) 0.027(2) 0.015(3) 0.0054(17) 0.0012(17) 0.0001(18)
C39 0.037(3) 0.024(2) 0.020(3) 0.0009(18) -0.0021(19) -0.0003(19)
C40 0.028(2) 0.017(2) 0.029(3) 0.0029(18) -0.0024(19) -0.0012(17)
C41 0.023(2) 0.021(2) 0.022(3) 0.0060(17) -0.0006(17) -0.0026(16)
C42 0.0190(19) 0.019(2) 0.016(2) 0.0044(16) 0.0005(15) 0.0016(15)
C43 0.020(2) 0.023(2) 0.019(3) 0.0080(17) 0.0020(16) 0.0022(16)
C44 0.024(2) 0.023(2) 0.020(3) 0.0072(17) 0.0021(17) 0.0056(17)
C45 0.029(2) 0.027(2) 0.020(3) 0.0053(18) 0.0040(18) 0.0078(18)
C46 0.024(2) 0.032(3) 0.030(3) 0.014(2) 0.0071(19) 0.0058(19)
C47 0.020(2) 0.027(2) 0.033(3) 0.010(2) 0.0053(18) 0.0014(17)
C48 0.022(2) 0.025(2) 0.024(3) 0.0063(18) 0.0011(17) 0.0019(17)
C49 0.032(2) 0.026(2) 0.020(3) 0.0021(18) 0.0000(18) -0.0016(19)

loop_
_atom_type_symbol
_atom_type_description
_atom_type_scat_dispersion_real
_atom_type_scat_dispersion_imag
_atom_type_scat_source
C C 0.0033 0.0016 'International Tables Vol C Tables 4.2.6.8 and 6.1.1.4'
H H 0.0000 0.0000 'International Tables Vol C Tables 4.2.6.8 and 6.1.1.4'
N N 0.0061 0.0033 'International Tables Vol C Tables 4.2.6.8 and 6.1.1.4'
O O 0.0106 0.0060 'International Tables Vol C Tables 4.2.6.8 and 6.1.1.4'
Bi Bi -4.0280 10.6080 'International Tables Vol C Tables 4.2.6.8 and 6.1.1.4'
Cl Cl 0.1484 0.1585 'International Tables Vol C Tables 4.2.6.8 and 6.1.1.4'

loop_
_geom_angle_atom_site_label_1
_geom_angle_atom_site_label_2
_geom_angle_atom_site_label_3
_geom_angle
C15 Bi1 C1 145.70(17)
C15 Bi1 C8 108.23(17)
C1 Bi1 C8 105.92(17)
C15 Bi1 O3 89.61(14)
C1 Bi1 O3 90.29(15)
C8 Bi1 O3 85.01(15)
C15 Bi1 O1 92.07(14)
C1 Bi1 O1 93.50(14)
C8 Bi1 O1 85.72(15)
O3 Bi1 O1 170.63(12)
C15 Bi1 O2 77.46(14)
C1 Bi1 O2 79.60(14)
C8 Bi1 O2 137.61(14)
O3 Bi1 O2 137.38(11)
O1 Bi1 O2 51.89(11)
C15 Bi1 O4 76.23(13)
C1 Bi1 O4 77.63(14)
C8 Bi1 O4 134.91(14)
O3 Bi1 O4 49.91(11)
O1 Bi1 O4 139.37(11)
O2 Bi1 O4 87.48(10)
C22 O1 Bi1 102.5(3)
C28 N1 C29 124.3(4)
C6 C1 C2 122.8(4)
C6 C1 Bi1 114.3(3)
C2 C1 Bi1 122.9(3)
C22 O2 Bi1 85.3(3)
C42 N2 C43 130.5(4)
C1 C2 C3 119.0(4)
C36 O3 Bi1 107.1(3)
C4 C3 C2 118.9(4)
C4 C3 C7 120.8(4)
C2 C3 C7 120.2(4)
C36 O4 Bi1 81.8(2)
C5 C4 C3 121.1(4)
C4 C5 C6 120.7(5)
C1 C6 C5 117.5(5)
C9 C8 C13 122.0(5)
C9 C8 Bi1 120.2(4)
C13 C8 Bi1 117.8(3)
C8 C9 C10 119.8(5)
C11 C10 C9 118.1(5)
C11 C10 C14 120.3(5)
C9 C10 C14 121.6(5)
C12 C11 C10 121.4(5)
C11 C12 C13 120.5(5)
C8 C13 C12 118.2(5)
C16 C15 C20 122.4(4)
C16 C15 Bi1 122.2(3)
C20 C15 Bi1 115.4(3)
C15 C16 C17 119.7(4)
C18 C17 C16 117.7(5)
C18 C17 C21 121.5(4)
C16 C17 C21 120.8(5)
C19 C18 C17 122.3(4)
C18 C19 C20 119.9(5)
C15 C20 C19 118.0(5)
O2 C22 O1 120.3(4)
O2 C22 C23 121.6(4)
O1 C22 C23 118.1(4)
C24 C23 C28 119.6(4)
C24 C23 C22 119.1(4)
C28 C23 C22 121.3(4)
C25 C24 C23 121.5(5)
C24 C25 C26 119.2(5)
C27 C26 C25 121.1(5)
C26 C27 C28 120.4(5)
N1 C28 C23 121.2(4)
N1 C28 C27 120.6(4)
C23 C28 C27 118.2(4)
C34 C29 C30 121.1(5)
C34 C29 N1 119.0(5)
C30 C29 N1 119.7(4)
C31 C30 C29 116.4(5)
C31 C30 C35 122.4(5)
C29 C30 C35 121.3(5)
C32 C31 C30 123.4(5)
C32 C31 Cl1 117.0(4)
C30 C31 Cl1 119.6(4)
C31 C32 C33 118.8(5)
C34 C33 C32 119.6(5)
C33 C34 C29 120.7(5)
O4 C36 O3 121.0(4)
O4 C36 C37 123.2(4)
O3 C36 C37 115.7(4)
C38 C37 C42 119.4(4)
C38 C37 C36 118.0(4)
C42 C37 C36 122.6(4)
C39 C38 C37 121.7(5)
C38 C39 C40 118.9(5)
C41 C40 C39 120.7(4)
C40 C41 C42 120.9(4)
N2 C42 C41 123.7(4)
N2 C42 C37 118.0(4)
C41 C42 C37 118.2(4)
C48 C43 N2 123.9(4)
C48 C43 C44 119.9(4)
N2 C43 C44 116.0(4)
C45 C44 C43 116.9(4)
C45 C44 C49 122.1(5)
C43 C44 C49 121.0(4)
C46 C45 C44 123.9(5)
C46 C45 Cl2 116.8(4)
C44 C45 Cl2 119.2(4)
C45 C46 C47 117.7(5)
C46 C47 C48 120.7(5)
C43 C48 C47 120.8(5)

loop_
_geom_bond_atom_site_label_1
_geom_bond_atom_site_label_2
_geom_bond_distance
Bi1 C15 2.200(4)
Bi1 C1 2.201(4)
Bi1 C8 2.238(5)
Bi1 O3 2.270(3)
Bi1 O1 2.313(3)
Bi1 O2 2.706(3)
Bi1 O4 2.835(3)
Cl1 C31 1.747(5)
O1 C22 1.304(6)
N1 C28 1.378(6)
N1 C29 1.430(6)
C1 C6 1.385(7)
C1 C2 1.392(7)
Cl2 C45 1.752(5)
O2 C22 1.261(6)
N2 C42 1.386(6)
N2 C43 1.392(6)
C2 C3 1.395(6)
O3 C36 1.300(5)
C3 C4 1.392(7)
C3 C7 1.511(7)
O4 C36 1.243(6)
C4 C5 1.387(7)
C5 C6 1.395(7)
C8 C9 1.373(6)
C8 C13 1.384(7)
C9 C10 1.415(7)
C10 C11 1.382(7)
C10 C14 1.495(7)
C11 C12 1.380(8)
C12 C13 1.394(8)
C15 C16 1.380(7)
C15 C20 1.383(6)
C16 C17 1.398(6)
C17 C18 1.391(7)
C17 C21 1.492(7)
C18 C19 1.379(7)
C19 C20 1.392(7)
C22 C23 1.487(6)
C23 C24 1.394(6)
C23 C28 1.413(7)
C24 C25 1.379(7)
C25 C26 1.384(7)
C26 C27 1.381(7)
C27 C28 1.417(6)
C29 C34 1.384(7)
C29 C30 1.404(7)
C30 C31 1.389(8)
C30 C35 1.502(7)
C31 C32 1.379(8)
C32 C33 1.389(7)
C33 C34 1.381(8)
C36 C37 1.498(6)
C37 C38 1.393(7)
C37 C42 1.417(6)
C38 C39 1.382(7)
C39 C40 1.397(7)
C40 C41 1.377(7)
C41 C42 1.410(6)
C43 C48 1.389(7)
C43 C44 1.416(7)
C44 C45 1.397(7)
C44 C49 1.495(7)
C45 C46 1.383(7)
C46 C47 1.386(8)
C47 C48 1.393(7)
